data_7011965
loop_
_publ_author_name
'Vetrichelvan, Muthalagu'
'Lai, Yee-Hing'
'Fun Mok, Kum'

_publ_section_title
;
 A new NS4 quinquedentate macrocyclic ligand: synthesis, structure and
 properties of its Ni(ii), Pd(ii), Pt(ii), Cu(ii), Cu(i) and Ag(i)
 complexesPresented at ISMC-2001 held in Fukuoka, Japan from July
 15--20, 2001.Electronic supplementary information (ESI) available:
 synthetic scheme for macrocyclic complexes 12--17; views of 12, 15 and
 16; cyclic voltammograms of 13 and 14. See
 http://www.rsc.org/suppdata/dt/b2/b206182a/
;
_journal_issue 3
_journal_name_full 'Dalton Transactions'
_journal_page_first 295
_journal_paper_doi 10.1039/b206182a
_journal_year 2003
_chemical_formula_sum 'C19 H25 F12 N O P2 Pd S4'
_chemical_formula_weight 807.98
_chemical_name_systematic
; 
? 
;
_space_group_IT_number 14
_symmetry_cell_setting monoclinic
_symmetry_space_group_name_Hall '-P 2yn'
_symmetry_space_group_name_H-M 'P 1 21/n 1'
_atom_sites_solution_hydrogens geom
_atom_sites_solution_primary direct
_atom_sites_solution_secondary difmap
_audit_creation_method SHELXL-97
_cell_angle_alpha 90.00
_cell_angle_beta 91.5260(10)
_cell_angle_gamma 90.00
_cell_formula_units_Z 4
_cell_length_a 8.09930(10)
_cell_length_b 20.102
_cell_length_c 17.3608(3)
_cell_measurement_temperature 293(2)
_cell_volume 2825.55(6)
_computing_cell_refinement 'Siemens XSCANS'
_computing_data_collection 'Siemens XSCANS'
_computing_data_reduction 'Siemens SHELXTL'
_computing_molecular_graphics 'Siemens SHELXTL'
_computing_publication_material 'Siemens SHELXTL'
_computing_structure_refinement 'SHELXL-97 (Sheldrick, 1997)'
_computing_structure_solution 'SHELXS-97 (Sheldrick, 1990)'
_diffrn_ambient_temperature 293(2)
_diffrn_measured_fraction_theta_full 0.990
_diffrn_measured_fraction_theta_max 0.990
_diffrn_measurement_method '\w scans'
_diffrn_radiation_monochromator graphite
_diffrn_radiation_source 'fine-focus sealed tube'
_diffrn_radiation_type MoK\a
_diffrn_radiation_wavelength 0.71073
_diffrn_reflns_av_R_equivalents 0.0443
_diffrn_reflns_av_sigmaI/netI 0.0568
_diffrn_reflns_limit_h_max 10
_diffrn_reflns_limit_h_min -9
_diffrn_reflns_limit_k_max 18
_diffrn_reflns_limit_k_min -25
_diffrn_reflns_limit_l_max 21
_diffrn_reflns_limit_l_min -21
_diffrn_reflns_number 15952
_diffrn_reflns_theta_full 26.37
_diffrn_reflns_theta_max 26.37
_diffrn_reflns_theta_min 1.55
_exptl_absorpt_coefficient_mu 1.163
_exptl_absorpt_correction_type none
_exptl_crystal_density_diffrn 1.899
_exptl_crystal_density_method 'not measured'
_exptl_crystal_F_000 1608
_refine_diff_density_max 1.033
_refine_diff_density_min -0.765
_refine_diff_density_rms 0.101
_refine_ls_extinction_method none
_refine_ls_goodness_of_fit_ref 1.011
_refine_ls_hydrogen_treatment mixed
_refine_ls_matrix_type full
_refine_ls_number_parameters 356
_refine_ls_number_reflns 5721
_refine_ls_number_restraints 0
_refine_ls_restrained_S_all 1.011
_refine_ls_R_factor_all 0.0966
_refine_ls_R_factor_gt 0.0578
_refine_ls_shift/su_max 0.001
_refine_ls_shift/su_mean 0.000
_refine_ls_structure_factor_coef Fsqd
_refine_ls_weighting_details 'calc w=1/[\s^2^(Fo^2^)+(0.0596P)^2^+8.3481P] where P=(Fo^2^+2Fc^2^)/3'
_refine_ls_weighting_scheme calc
_refine_ls_wR_factor_gt 0.1305
_refine_ls_wR_factor_ref 0.1517
_reflns_number_gt 3856
_reflns_number_total 5721
_reflns_threshold_expression >2sigma(I)
_cod_data_source_file b206182a.txt
_cod_data_source_block kf13
_cod_depositor_comments
;
The following automatic conversions were performed:
'_symmetry_cell_setting' value 'Monoclinic' changed to 'monoclinic'
according to '/home/saulius/struct/CIF-dictionaries/cif_core.dic'
dictionary named 'cif_core.dic' version 2.4.1 from 2010-06-29.

Automatic conversion script
Id: cif_fix_enum 1527 2010-12-29 10:47:43Z saulius 
;
_cod_original_cell_volume 2825.52(6)
_cod_original_sg_symbol_H-M P2(1)/n
_cod_database_code 7011965

loop_
_symmetry_equiv_pos_as_xyz
'x, y, z'
'-x+1/2, y+1/2, -z+1/2'
'-x, -y, -z'
'x-1/2, -y-1/2, z-1/2'

loop_
_atom_site_label
_atom_site_type_symbol
_atom_site_fract_x
_atom_site_fract_y
_atom_site_fract_z
_atom_site_U_iso_or_equiv
_atom_site_adp_type
_atom_site_occupancy
_atom_site_symmetry_multiplicity
_atom_site_calc_flag
_atom_site_refinement_flags
_atom_site_disorder_assembly
_atom_site_disorder_group
Pd Pd 0.16204(6) 0.17782(2) 0.25239(3) 0.04752(17) Uani 1 1 d . . .
C1 C 0.4541(12) 0.2635(4) 0.2890(5) 0.095(3) Uani 1 1 d . . .
H1A H 0.5174 0.3044 0.2908 0.114 Uiso 1 1 calc R . .
H1B H 0.4836 0.2374 0.3343 0.114 Uiso 1 1 calc R . .
S2 S 0.2336(3) 0.28231(9) 0.28792(11) 0.0798(7) Uani 1 1 d . . .
C3 C 0.1606(16) 0.2815(4) 0.3869(5) 0.100(3) Uani 1 1 d . . .
H3A H 0.2210 0.2489 0.4178 0.120 Uiso 1 1 calc R . .
H3B H 0.1744 0.3249 0.4106 0.120 Uiso 1 1 calc R . .
C4 C -0.0190(15) 0.2633(4) 0.3800(5) 0.098(3) Uani 1 1 d . . .
H4A H -0.0764 0.2968 0.3492 0.117 Uiso 1 1 calc R . .
H4B H -0.0655 0.2637 0.4309 0.117 Uiso 1 1 calc R . .
S5 S -0.0552(2) 0.18158(9) 0.33604(10) 0.0622(5) Uani 1 1 d . . .
C6 C 0.0007(8) 0.1300(3) 0.4193(3) 0.0549(17) Uani 1 1 d . . .
H6A H 0.1152 0.1382 0.4341 0.066 Uiso 1 1 calc R . .
H6B H -0.0670 0.1425 0.4622 0.066 Uiso 1 1 calc R . .
C7 C -0.0220(7) 0.0575(3) 0.4030(3) 0.0454(14) Uani 1 1 d . . .
C8 C -0.1804(8) 0.0337(4) 0.3854(4) 0.0624(19) Uani 1 1 d . . .
H8A H -0.2676 0.0637 0.3811 0.075 Uiso 1 1 calc R . .
C9 C -0.2107(10) -0.0325(5) 0.3742(4) 0.074(2) Uani 1 1 d . . .
H9A H -0.3171 -0.0471 0.3618 0.088 Uiso 1 1 calc R . .
C10 C -0.0837(10) -0.0773(4) 0.3814(4) 0.0644(19) Uani 1 1 d . . .
H10A H -0.1040 -0.1225 0.3747 0.077 Uiso 1 1 calc R . .
C11 C 0.0753(8) -0.0552(3) 0.3985(3) 0.0540(16) Uani 1 1 d . . .
H11A H 0.1609 -0.0859 0.4034 0.065 Uiso 1 1 calc R . .
C12 C 0.1083(7) 0.0119(3) 0.4086(3) 0.0451(14) Uani 1 1 d . . .
C13 C 0.2840(7) 0.0335(3) 0.4228(3) 0.0467(14) Uani 1 1 d . . .
H13A H 0.3510 -0.0055 0.4338 0.056 Uiso 1 1 calc R . .
H13B H 0.2889 0.0617 0.4682 0.056 Uiso 1 1 calc R . .
S14 S 0.37287(18) 0.07852(8) 0.34274(9) 0.0498(4) Uani 1 1 d . . .
C15 C 0.3526(9) 0.0186(4) 0.2652(4) 0.0605(18) Uani 1 1 d . . .
H15A H 0.4324 0.0301 0.2267 0.073 Uiso 1 1 calc R . .
H15B H 0.3837 -0.0246 0.2858 0.073 Uiso 1 1 calc R . .
C16 C 0.1854(9) 0.0115(3) 0.2248(4) 0.0595(18) Uani 1 1 d . . .
H16A H 0.1074 -0.0038 0.2623 0.071 Uiso 1 1 calc R . .
H16B H 0.1941 -0.0232 0.1862 0.071 Uiso 1 1 calc R . .
S17 S 0.09968(19) 0.08430(8) 0.17827(8) 0.0498(4) Uani 1 1 d . . .
C18 C 0.2484(9) 0.1012(4) 0.1042(3) 0.0594(18) Uani 1 1 d . . .
H18A H 0.2895 0.0591 0.0852 0.071 Uiso 1 1 calc R . .
H18B H 0.1917 0.1233 0.0615 0.071 Uiso 1 1 calc R . .
C19 C 0.3919(9) 0.1427(4) 0.1293(4) 0.0584(17) Uani 1 1 d . . .
C20 C 0.5392(10) 0.1440(5) 0.0915(5) 0.081(2) Uani 1 1 d . . .
H20A H 0.5551 0.1157 0.0499 0.097 Uiso 1 1 calc R . .
C21 C 0.6613(12) 0.1863(5) 0.1144(7) 0.098(3) Uani 1 1 d . . .
H21A H 0.7600 0.1876 0.0883 0.117 Uiso 1 1 calc R . .
C22 C 0.6376(11) 0.2277(5) 0.1774(6) 0.096(3) Uani 1 1 d . . .
H22A H 0.7199 0.2574 0.1929 0.115 Uiso 1 1 calc R . .
C23 C 0.4930(10) 0.2247(4) 0.2165(4) 0.074(2) Uani 1 1 d . . .
N24 N 0.3704(7) 0.1820(3) 0.1908(3) 0.0552(14) Uani 1 1 d . . .
P1 P 0.2812(3) 0.05758(9) 0.87171(10) 0.0617(5) Uani 1 1 d . . .
F1 F 0.4390(10) 0.0290(6) 0.9079(6) 0.225(5) Uani 1 1 d . . .
F2 F 0.1781(10) 0.0210(3) 0.9326(3) 0.152(3) Uani 1 1 d . . .
F3 F 0.1216(10) 0.0836(4) 0.8336(5) 0.187(4) Uani 1 1 d . . .
F4 F 0.3839(10) 0.0947(3) 0.8112(4) 0.168(4) Uani 1 1 d . . .
F5 F 0.2714(7) -0.0038(2) 0.8164(3) 0.1018(17) Uani 1 1 d . . .
F6 F 0.2908(9) 0.1189(3) 0.9276(3) 0.142(3) Uani 1 1 d . . .
P2 P 0.0552(2) 0.29964(9) 0.04258(10) 0.0555(4) Uani 1 1 d . . .
F7 F 0.0150(11) 0.3142(7) 0.1229(4) 0.258(7) Uani 1 1 d . . .
F8 F 0.0270(7) 0.2277(3) 0.0598(8) 0.239(6) Uani 1 1 d . . .
F9 F 0.0982(10) 0.2860(7) -0.0395(4) 0.225(5) Uani 1 1 d . . .
F10 F 0.0817(8) 0.3724(3) 0.0276(7) 0.201(5) Uani 1 1 d . . .
F11 F -0.1338(5) 0.3088(2) 0.0186(3) 0.0932(15) Uani 1 1 d . . .
F12 F 0.2448(5) 0.2902(3) 0.0666(3) 0.1001(16) Uani 1 1 d . . .
O1 O 0.1609(14) -0.0847(6) 1.0368(7) 0.209(5) Uiso 1 1 d . . .

loop_
_atom_site_aniso_label
_atom_site_aniso_U_11
_atom_site_aniso_U_22
_atom_site_aniso_U_33
_atom_site_aniso_U_23
_atom_site_aniso_U_13
_atom_site_aniso_U_12
Pd 0.0591(3) 0.0461(3) 0.0372(2) 0.0017(2) -0.0010(2) 0.0014(2)
C1 0.111(7) 0.080(6) 0.091(6) 0.013(5) -0.036(5) -0.037(5)
S2 0.134(2) 0.0445(10) 0.0596(11) 0.0044(8) -0.0200(12) -0.0016(11)
C3 0.194(12) 0.045(5) 0.059(5) -0.013(4) -0.009(6) 0.009(6)
C4 0.161(10) 0.065(5) 0.067(5) -0.004(4) 0.012(6) 0.044(6)
S5 0.0705(11) 0.0686(11) 0.0478(9) 0.0077(8) 0.0076(8) 0.0340(9)
C6 0.056(4) 0.073(5) 0.036(3) 0.006(3) 0.008(3) 0.022(3)
C7 0.040(3) 0.062(4) 0.034(3) 0.007(3) 0.007(2) 0.006(3)
C8 0.044(4) 0.094(6) 0.049(4) 0.012(4) 0.006(3) 0.013(4)
C9 0.060(5) 0.104(7) 0.057(4) 0.007(4) -0.003(4) -0.019(5)
C10 0.083(5) 0.062(4) 0.048(4) 0.003(3) 0.003(4) -0.020(4)
C11 0.058(4) 0.060(4) 0.045(3) 0.013(3) 0.005(3) 0.006(3)
C12 0.043(3) 0.059(4) 0.033(3) 0.008(3) 0.002(2) 0.004(3)
C13 0.044(3) 0.056(4) 0.040(3) 0.006(3) -0.004(3) 0.013(3)
S14 0.0377(8) 0.0620(10) 0.0498(8) 0.0055(7) 0.0006(7) 0.0014(7)
C15 0.066(4) 0.065(4) 0.051(4) 0.002(3) 0.019(3) 0.020(3)
C16 0.087(5) 0.045(4) 0.047(3) -0.001(3) 0.007(3) -0.006(3)
S17 0.0502(9) 0.0595(10) 0.0396(8) -0.0025(7) 0.0013(7) -0.0085(7)
C18 0.069(5) 0.071(5) 0.039(3) 0.004(3) 0.013(3) -0.004(4)
C19 0.065(4) 0.068(4) 0.042(3) 0.016(3) 0.010(3) -0.004(4)
C20 0.070(5) 0.097(6) 0.076(5) 0.034(5) 0.024(4) 0.000(5)
C21 0.070(6) 0.111(8) 0.113(8) 0.046(7) 0.020(6) -0.008(6)
C22 0.073(6) 0.106(7) 0.106(7) 0.053(6) -0.022(5) -0.043(5)
C23 0.077(5) 0.077(5) 0.066(5) 0.026(4) -0.018(4) -0.023(4)
N24 0.054(3) 0.054(3) 0.057(3) 0.020(3) -0.006(3) -0.013(3)
P1 0.0785(13) 0.0577(11) 0.0496(9) -0.0059(8) 0.0158(9) -0.0159(9)
F1 0.142(7) 0.301(12) 0.226(10) -0.068(9) -0.095(7) 0.060(7)
F2 0.246(8) 0.115(5) 0.097(4) -0.018(3) 0.086(5) -0.082(5)
F3 0.181(7) 0.191(8) 0.186(8) -0.017(6) -0.044(6) 0.096(6)
F4 0.275(9) 0.115(5) 0.121(5) -0.051(4) 0.119(5) -0.114(5)
F5 0.120(4) 0.086(3) 0.101(4) -0.037(3) 0.028(3) -0.029(3)
F6 0.252(7) 0.090(4) 0.089(3) -0.041(3) 0.086(4) -0.080(4)
P2 0.0510(10) 0.0572(10) 0.0581(10) 0.0126(8) -0.0022(8) -0.0048(8)
F7 0.171(8) 0.53(2) 0.070(4) -0.036(7) -0.019(4) 0.151(10)
F8 0.068(4) 0.094(5) 0.56(2) 0.119(8) 0.008(7) -0.007(3)
F9 0.131(6) 0.448(17) 0.097(5) -0.074(8) -0.009(4) 0.049(8)
F10 0.108(5) 0.087(4) 0.402(14) 0.073(6) -0.113(7) -0.037(4)
F11 0.057(3) 0.091(3) 0.131(4) 0.016(3) -0.022(3) -0.003(2)
F12 0.053(3) 0.104(4) 0.142(5) 0.035(3) -0.016(3) -0.001(2)

loop_
_atom_type_symbol
_atom_type_description
_atom_type_scat_dispersion_real
_atom_type_scat_dispersion_imag
_atom_type_scat_source
C C 0.0033 0.0016 'International Tables Vol C Tables 4.2.6.8 and 6.1.1.4'
H H 0.0000 0.0000 'International Tables Vol C Tables 4.2.6.8 and 6.1.1.4'
N N 0.0061 0.0033 'International Tables Vol C Tables 4.2.6.8 and 6.1.1.4'
F F 0.0171 0.0103 'International Tables Vol C Tables 4.2.6.8 and 6.1.1.4'
P P 0.1023 0.0942 'International Tables Vol C Tables 4.2.6.8 and 6.1.1.4'
S S 0.1246 0.1234 'International Tables Vol C Tables 4.2.6.8 and 6.1.1.4'
Pd Pd -0.9988 1.0072 'International Tables Vol C Tables 4.2.6.8 and 6.1.1.4'
O O 0.0106 0.0060 'International Tables Vol C Tables 4.2.6.8 and 6.1.1.4'

loop_
_geom_angle_atom_site_label_1
_geom_angle_atom_site_label_2
_geom_angle_atom_site_label_3
_geom_angle
_geom_angle_site_symmetry_1
_geom_angle_site_symmetry_3
_geom_angle_publ_flag
N24 Pd S2 83.95(17) . . ?
N24 Pd S5 171.84(16) . . ?
S2 Pd S5 89.54(8) . . ?
N24 Pd S17 84.99(16) . . ?
S2 Pd S17 162.23(7) . . ?
S5 Pd S17 102.49(7) . . ?
C23 C1 S2 108.8(5) . . ?
C1 S2 C3 109.2(5) . . ?
C1 S2 Pd 93.1(3) . . ?
C3 S2 Pd 99.3(3) . . ?
C4 C3 S2 105.2(6) . . ?
C3 C4 S5 113.3(6) . . ?
C6 S5 C4 98.4(4) . . ?
C6 S5 Pd 107.6(2) . . ?
C4 S5 Pd 100.1(4) . . ?
C7 C6 S5 112.2(4) . . ?
C8 C7 C12 118.6(6) . . ?
C8 C7 C6 118.9(6) . . ?
C12 C7 C6 122.4(6) . . ?
C9 C8 C7 121.7(7) . . ?
C8 C9 C10 119.7(7) . . ?
C9 C10 C11 119.9(7) . . ?
C12 C11 C10 120.9(6) . . ?
C11 C12 C7 119.1(6) . . ?
C11 C12 C13 118.8(5) . . ?
C7 C12 C13 122.1(6) . . ?
C12 C13 S14 114.2(4) . . ?
C15 S14 C13 102.0(3) . . ?
C16 C15 S14 118.0(4) . . ?
C15 C16 S17 117.4(5) . . ?
C16 S17 C18 102.3(3) . . ?
C16 S17 Pd 109.5(2) . . ?
C18 S17 Pd 95.9(2) . . ?
C19 C18 S17 115.2(4) . . ?
N24 C19 C20 120.0(7) . . ?
N24 C19 C18 116.5(6) . . ?
C20 C19 C18 123.5(7) . . ?
C21 C20 C19 120.4(9) . . ?
C20 C21 C22 119.5(9) . . ?
C23 C22 C21 120.0(8) . . ?
C22 C23 N24 119.1(8) . . ?
C22 C23 C1 125.8(8) . . ?
N24 C23 C1 115.1(7) . . ?
C19 N24 C23 121.0(6) . . ?
C19 N24 Pd 121.6(4) . . ?
C23 N24 Pd 117.3(5) . . ?
F1 P1 F3 177.6(5) . . ?
F1 P1 F2 90.1(6) . . ?
F3 P1 F2 89.6(5) . . ?
F1 P1 F4 90.1(6) . . ?
F3 P1 F4 90.3(5) . . ?
F2 P1 F4 179.5(4) . . ?
F1 P1 F5 89.1(4) . . ?
F3 P1 F5 88.6(4) . . ?
F2 P1 F5 91.4(3) . . ?
F4 P1 F5 89.0(3) . . ?
F1 P1 F6 90.8(5) . . ?
F3 P1 F6 91.5(4) . . ?
F2 P1 F6 88.3(3) . . ?
F4 P1 F6 91.3(3) . . ?
F5 P1 F6 179.7(3) . . ?
F7 P2 F8 88.0(7) . . ?
F7 P2 F10 90.4(7) . . ?
F8 P2 F10 178.3(7) . . ?
F7 P2 F9 178.9(8) . . ?
F8 P2 F9 93.1(7) . . ?
F10 P2 F9 88.6(7) . . ?
F7 P2 F11 89.3(4) . . ?
F8 P2 F11 90.7(3) . . ?
F10 P2 F11 89.0(3) . . ?
F9 P2 F11 91.1(4) . . ?
F7 P2 F12 90.7(4) . . ?
F8 P2 F12 89.1(3) . . ?
F10 P2 F12 91.2(3) . . ?
F9 P2 F12 88.9(4) . . ?
F11 P2 F12 179.8(3) . . ?

loop_
_geom_bond_atom_site_label_1
_geom_bond_atom_site_label_2
_geom_bond_distance
_geom_bond_site_symmetry_2
_geom_bond_publ_flag
Pd N24 2.024(6) . ?
Pd S2 2.2603(19) . ?
Pd S5 2.3123(18) . ?
Pd S17 2.3259(16) . ?
C1 C23 1.522(12) . ?
C1 S2 1.825(10) . ?
S2 C3 1.832(9) . ?
C3 C4 1.502(14) . ?
C4 S5 1.832(9) . ?
S5 C6 1.826(6) . ?
C6 C7 1.496(9) . ?
C7 C8 1.395(9) . ?
C7 C12 1.398(8) . ?
C8 C9 1.366(11) . ?
C9 C10 1.371(11) . ?
C10 C11 1.387(9) . ?
C11 C12 1.385(9) . ?
C12 C13 1.502(8) . ?
C13 S14 1.823(6) . ?
S14 C15 1.810(7) . ?
C15 C16 1.516(9) . ?
C16 S17 1.802(7) . ?
S17 C18 1.818(6) . ?
C18 C19 1.487(9) . ?
C19 N24 1.342(9) . ?
C19 C20 1.377(10) . ?
C20 C21 1.355(13) . ?
C21 C22 1.390(13) . ?
C22 C23 1.371(12) . ?
C23 N24 1.378(9) . ?
P1 F1 1.522(8) . ?
P1 F3 1.529(7) . ?
P1 F2 1.549(5) . ?
P1 F4 1.550(5) . ?
P1 F5 1.563(5) . ?
P1 F6 1.570(5) . ?
P2 F7 1.471(7) . ?
P2 F8 1.496(6) . ?
P2 F10 1.501(6) . ?
P2 F9 1.501(7) . ?
P2 F11 1.586(5) . ?
P2 F12 1.591(5) . ?
